data_1511109
loop_
_publ_author_name
'Meisner, G.P.'
'Pinkerton, G.P.'
'Yelon, W.B.'
'Fuerst, C.D.'

_publ_section_title
;
 Site occupancy in erbium-iron-manganese-boron alloys
;
_journal_name_full 'Journal of the Less-Common Metals'
_journal_page_first 255
_journal_page_last 261
_journal_paper_doi 10.1016/0022-5088(87)90235-9
_journal_volume 133
_journal_year 1987
_chemical_formula_sum 'B Er2 Fe6 Mn8'
_chemical_name_systematic 'Er2 Fe6 Mn8 B'
_space_group_IT_number 136
_symmetry_space_group_name_Hall '-P 4n 2n'
_symmetry_space_group_name_H-M 'P 42/m n m'
_cell_angle_alpha 90
_cell_angle_beta 90
_cell_angle_gamma 90
_cell_formula_units_Z 4
_cell_length_a 8.767
_cell_length_b 8.767
_cell_length_c 11.987
_cell_volume 921.324
_citation_journal_id_ASTM JCOMAH
_cod_data_source_file boron0-1_205.cif
_cod_data_source_block B1Er2Fe6Mn8
_cod_original_cell_volume 921.3243
_cod_original_formula_sum 'B1 Er2 Fe6 Mn8'
_cod_database_code 1511109

loop_
_symmetry_equiv_pos_as_xyz
x,y,z
-y+1/2,x+1/2,z+1/2
-x,-y,z
y+1/2,-x+1/2,z+1/2
x+1/2,-y+1/2,-z+1/2
y,x,-z
-x+1/2,y+1/2,-z+1/2
-y,-x,-z
-x,-y,-z
y-1/2,-x-1/2,-z-1/2
x,y,-z
-y-1/2,x-1/2,-z-1/2
-x-1/2,y-1/2,z-1/2
-y,-x,z
x-1/2,-y-1/2,z-1/2
y,x,z

loop_
_atom_site_label
_atom_site_type_symbol
_atom_site_fract_x
_atom_site_fract_y
_atom_site_fract_z
_atom_site_occupancy
_atom_site_U_iso_or_equiv
Mn5 Mn 0.226 0.5767 0.1315 0.542 0.0
Fe3 Fe 0.1042 0.1042 0.2183 0.35 0.0
Fe1 Fe 0 0.5 0 0.423 0.0
B1 B 0.3708 0.6292 0 1 0.0
Mn3 Mn 0.1042 0.1042 0.2183 0.65 0.0
Mn1 Mn 0 0.5 0 0.577 0.0
Mn2 Mn 0 0 0.6123 0.459 0.0
Mn6 Mn 0.0364 0.3642 0.1753 0.457 0.0
Er2 Er 0.149 0.851 0 1 0.0
Fe2 Fe 0 0 0.6123 0.541 0.0
Fe4 Fe 0.3247 0.3247 0.256 0.167 0.0
Mn4 Mn 0.3247 0.3247 0.256 0.833 0.0
Er1 Er 0.2725 0.2725 0 1 0.0
Fe6 Fe 0.0364 0.3642 0.1753 0.543 0.0
Fe5 Fe 0.226 0.5767 0.1315 0.458 0.0
